data_1553050
loop_
_publ_author_name
'Zheng, Fangrui'
'Xie, Zuowei'

_publ_section_title
;
 Reaction of N-heterocyclic carbenes with 13-vertex closo-carboranes:
 synthesis and structural characterization of zwitterionic salts of
 13-vertex nido-carboranes
;
_journal_issue 1
_journal_name_full 'Organic Chemistry Frontiers'
_journal_page_first 55
_journal_paper_doi 10.1039/C4QO00287C
_journal_volume 2
_journal_year 2015
_chemical_formula_sum 'C32 H53 B11 N2'
_chemical_formula_weight 584.67
_space_group_IT_number 61
_space_group_name_Hall '-P 2ac 2ab'
_space_group_name_H-M_alt 'P b c a'
_symmetry_cell_setting orthorhombic
_symmetry_space_group_name_H-M 'P b c a'
_atom_sites_solution_hydrogens geom
_atom_sites_solution_primary direct
_atom_sites_solution_secondary difmap
_audit_creation_method SHELXL-97
_audit_update_record
;
2014-11-03 deposited with the CCDC.
2014-12-10 downloaded from the CCDC.
;
_cell_angle_alpha 90.00
_cell_angle_beta 90.00
_cell_angle_gamma 90.00
_cell_formula_units_Z 8
_cell_length_a 17.5053(19)
_cell_length_b 20.281(2)
_cell_length_c 21.1684(18)
_cell_measurement_reflns_used 38
_cell_measurement_temperature 296(2)
_cell_measurement_theta_max 15
_cell_measurement_theta_min 15
_cell_volume 7515.3(13)
_computing_cell_refinement 'BRUKER KAPPA APEXII DUO DIFFRACTOMETER'
_computing_data_collection 'BRUKER KAPPA APEXII DUO DIFFRACTOMETER'
_computing_data_reduction 'BRUKER KAPPA APEXII DUO DIFFRACTOMETER'
_computing_molecular_graphics 'SIEMENS SHELXTL'
_computing_publication_material 'SIEMENS SHELXTL'
_computing_structure_refinement 'SHELXL-97 (Sheldrick, 2008)'
_computing_structure_solution 'SHELXS-97 (Sheldrick, 2008)'
_diffrn_ambient_temperature 296(2)
_diffrn_measured_fraction_theta_full 0.999
_diffrn_measured_fraction_theta_max 0.999
_diffrn_measurement_device_type 'BRUKER KAPPA APEXII DUO DIFFRACTOMETER'
_diffrn_measurement_method 'PHI & OMEGA SCAN'
_diffrn_radiation_monochromator graphite
_diffrn_radiation_source 'fine-focus sealed tube'
_diffrn_radiation_type MoK\a
_diffrn_radiation_wavelength 0.71073
_diffrn_reflns_av_R_equivalents 0.2325
_diffrn_reflns_av_sigmaI/netI 0.1375
_diffrn_reflns_limit_h_max 21
_diffrn_reflns_limit_h_min -21
_diffrn_reflns_limit_k_max 24
_diffrn_reflns_limit_k_min -24
_diffrn_reflns_limit_l_max 13
_diffrn_reflns_limit_l_min -25
_diffrn_reflns_number 60649
_diffrn_reflns_theta_full 25.25
_diffrn_reflns_theta_max 25.25
_diffrn_reflns_theta_min 1.81
_exptl_absorpt_coefficient_mu 0.055
_exptl_absorpt_correction_T_max 0.7456
_exptl_absorpt_correction_T_min 0.6816
_exptl_absorpt_correction_type multi-scan
_exptl_crystal_colour colourless
_exptl_crystal_density_diffrn 1.034
_exptl_crystal_density_method 'not measured'
_exptl_crystal_description block
_exptl_crystal_F_000 2512
_exptl_crystal_size_max 0.40
_exptl_crystal_size_mid 0.30
_exptl_crystal_size_min 0.20
_refine_diff_density_max 0.279
_refine_diff_density_min -0.240
_refine_diff_density_rms 0.041
_refine_ls_extinction_coef 0.0005(2)
_refine_ls_extinction_expression Fc^*^=kFc[1+0.001xFc^2^\l^3^/sin(2\q)]^-1/4^
_refine_ls_extinction_method SHELXL
_refine_ls_goodness_of_fit_ref 0.996
_refine_ls_hydrogen_treatment riding
_refine_ls_matrix_type full
_refine_ls_number_parameters 411
_refine_ls_number_reflns 6787
_refine_ls_number_restraints 0
_refine_ls_restrained_S_all 0.996
_refine_ls_R_factor_all 0.2374
_refine_ls_R_factor_gt 0.0733
_refine_ls_shift/su_max 0.003
_refine_ls_shift/su_mean 0.000
_refine_ls_structure_factor_coef Fsqd
_refine_ls_weighting_details 'calc w=1/[\s^2^(Fo^2^)+(0.1001P)^2^+2.1542P] where P=(Fo^2^+2Fc^2^)/3'
_refine_ls_weighting_scheme calc
_refine_ls_wR_factor_gt 0.1637
_refine_ls_wR_factor_ref 0.2567
_reflns_number_gt 2329
_reflns_number_total 6787
_reflns_threshold_expression >2sigma(I)
_cod_data_source_file c4qo00287c2.cif
_cod_data_source_block 1
_cod_depositor_comments
;
The following automatic conversions were performed:

data item '_symmetry_cell_setting' value 'Orthorhombic' was changed
to 'orthorhombic' in accordance with the
/home/saulius/struct/COD-crude-data/automatic-downloads/DataCite-retrospective/RSC/depositions/lib/dictionaries/cif_core.dic
dictionary named 'cif_core.dic' version 2.4.2 last updated on
2011-04-26.

Automatic conversion script
Id: cif_fix_values 6909 2019-04-08 15:41:33Z antanas 
;
_cod_original_cell_volume 7515.2(13)
_cod_original_sg_symbol_H-M Pbca
_cod_database_code 1553050

loop_
_symmetry_equiv_pos_as_xyz
'x, y, z'
'-x+1/2, -y, z+1/2'
'-x, y+1/2, -z+1/2'
'x+1/2, -y+1/2, -z'
'-x, -y, -z'
'x-1/2, y, -z-1/2'
'x, -y-1/2, z-1/2'
'-x-1/2, y-1/2, z'

loop_
_atom_site_label
_atom_site_type_symbol
_atom_site_fract_x
_atom_site_fract_y
_atom_site_fract_z
_atom_site_U_iso_or_equiv
_atom_site_adp_type
_atom_site_occupancy
_atom_site_symmetry_multiplicity
_atom_site_calc_flag
_atom_site_refinement_flags
N1 N 0.59697(18) 0.18034(17) 0.72552(15) 0.0449(9) Uani 1 1 d .
N2 N 0.53481(19) 0.17829(17) 0.81286(15) 0.0470(9) Uani 1 1 d .
C2 C 0.7749(3) 0.0475(3) 0.8752(2) 0.0625(14) Uani 1 1 d .
C8 C 0.7401(3) 0.0787(3) 0.9350(2) 0.0705(15) Uani 1 1 d .
C11 C 0.7698(3) -0.0273(3) 0.8809(3) 0.0931(19) Uani 1 1 d .
H11A H 0.8192 -0.0474 0.8733 0.112 Uiso 1 1 calc R
H11B H 0.7335 -0.0449 0.8506 0.112 Uiso 1 1 calc R
C12 C 0.7431(4) -0.0407(4) 0.9486(3) 0.117(2) Uani 1 1 d .
H12A H 0.7864 -0.0498 0.9758 0.141 Uiso 1 1 calc R
H12B H 0.7088 -0.0783 0.9497 0.141 Uiso 1 1 calc R
C13 C 0.7016(3) 0.0219(4) 0.9701(3) 0.098(2) Uani 1 1 d .
H13A H 0.6478 0.0196 0.9596 0.118 Uiso 1 1 calc R
H13B H 0.7066 0.0277 1.0154 0.118 Uiso 1 1 calc R
C14 C 0.6051(2) 0.1684(2) 0.78864(19) 0.0436(11) Uani 1 1 d .
C15 C 0.5231(2) 0.1977(2) 0.7124(2) 0.0576(13) Uani 1 1 d .
H15A H 0.5036 0.2085 0.6728 0.069 Uiso 1 1 calc R
C16 C 0.4842(3) 0.1962(2) 0.7663(2) 0.0565(13) Uani 1 1 d .
H16A H 0.4326 0.2055 0.7715 0.068 Uiso 1 1 calc R
C17 C 0.6563(2) 0.1762(2) 0.67724(19) 0.0487(12) Uani 1 1 d .
C18 C 0.6935(3) 0.2336(3) 0.6611(2) 0.0643(14) Uani 1 1 d .
C19 C 0.7493(3) 0.2285(3) 0.6140(3) 0.0897(19) Uani 1 1 d .
H19A H 0.7751 0.2662 0.6008 0.108 Uiso 1 1 calc R
C20 C 0.7663(4) 0.1701(4) 0.5878(3) 0.095(2) Uani 1 1 d .
H20A H 0.8052 0.1678 0.5580 0.114 Uiso 1 1 calc R
C21 C 0.7276(3) 0.1137(3) 0.6037(2) 0.0839(18) Uani 1 1 d .
H21A H 0.7403 0.0741 0.5844 0.101 Uiso 1 1 calc R
C22 C 0.6694(3) 0.1154(3) 0.6487(2) 0.0577(13) Uani 1 1 d .
C23 C 0.6218(3) 0.0550(3) 0.6615(2) 0.0712(15) Uani 1 1 d .
H23A H 0.6011 0.0588 0.7043 0.085 Uiso 1 1 calc R
C24 C 0.5541(3) 0.0516(3) 0.6155(3) 0.113(2) Uani 1 1 d .
H24A H 0.5257 0.0921 0.6175 0.169 Uiso 1 1 calc R
H24B H 0.5215 0.0155 0.6270 0.169 Uiso 1 1 calc R
H24C H 0.5728 0.0451 0.5733 0.169 Uiso 1 1 calc R
C25 C 0.6657(4) -0.0092(3) 0.6574(3) 0.108(2) Uani 1 1 d .
H25A H 0.7082 -0.0079 0.6859 0.163 Uiso 1 1 calc R
H25B H 0.6840 -0.0154 0.6150 0.163 Uiso 1 1 calc R
H25C H 0.6327 -0.0452 0.6686 0.163 Uiso 1 1 calc R
C26 C 0.6752(4) 0.2992(3) 0.6899(3) 0.096(2) Uani 1 1 d .
H26A H 0.6424 0.2912 0.7266 0.115 Uiso 1 1 calc R
C27 C 0.6291(5) 0.3416(4) 0.6424(4) 0.171(4) Uani 1 1 d .
H27A H 0.5850 0.3174 0.6287 0.257 Uiso 1 1 calc R
H27B H 0.6605 0.3520 0.6067 0.257 Uiso 1 1 calc R
H27C H 0.6130 0.3817 0.6626 0.257 Uiso 1 1 calc R
C28 C 0.7462(4) 0.3356(3) 0.7132(4) 0.143(3) Uani 1 1 d .
H28A H 0.7734 0.3081 0.7425 0.214 Uiso 1 1 calc R
H28B H 0.7312 0.3757 0.7338 0.214 Uiso 1 1 calc R
H28C H 0.7787 0.3457 0.6779 0.214 Uiso 1 1 calc R
C29 C 0.5112(2) 0.1645(3) 0.8777(2) 0.0495(12) Uani 1 1 d .
C30 C 0.4876(3) 0.1008(3) 0.8903(2) 0.0597(13) Uani 1 1 d .
C31 C 0.4634(3) 0.0879(3) 0.9523(3) 0.0780(17) Uani 1 1 d .
H31A H 0.4489 0.0455 0.9639 0.094 Uiso 1 1 calc R
C32 C 0.4612(3) 0.1381(4) 0.9959(3) 0.0851(19) Uani 1 1 d .
H32A H 0.4444 0.1288 1.0367 0.102 Uiso 1 1 calc R
C33 C 0.4827(3) 0.2006(3) 0.9816(2) 0.0794(17) Uani 1 1 d .
H33A H 0.4797 0.2333 1.0124 0.095 Uiso 1 1 calc R
C34 C 0.5095(2) 0.2167(3) 0.9207(2) 0.0583(13) Uani 1 1 d .
C35 C 0.5331(3) 0.2855(3) 0.9045(2) 0.0741(16) Uani 1 1 d .
H35A H 0.5646 0.2831 0.8663 0.089 Uiso 1 1 calc R
C36 C 0.4632(4) 0.3281(3) 0.8890(3) 0.115(2) Uani 1 1 d .
H36A H 0.4335 0.3070 0.8567 0.173 Uiso 1 1 calc R
H36B H 0.4798 0.3705 0.8745 0.173 Uiso 1 1 calc R
H36C H 0.4325 0.3333 0.9263 0.173 Uiso 1 1 calc R
C37 C 0.5814(3) 0.3184(3) 0.9563(3) 0.115(2) Uani 1 1 d .
H37A H 0.6250 0.2914 0.9655 0.172 Uiso 1 1 calc R
H37B H 0.5511 0.3236 0.9938 0.172 Uiso 1 1 calc R
H37C H 0.5982 0.3609 0.9420 0.172 Uiso 1 1 calc R
C38 C 0.4833(3) 0.0476(3) 0.8406(2) 0.0700(15) Uani 1 1 d .
H38A H 0.5085 0.0645 0.8026 0.084 Uiso 1 1 calc R
C39 C 0.3995(3) 0.0338(3) 0.8233(3) 0.0936(19) Uani 1 1 d .
H39A H 0.3973 -0.0002 0.7918 0.140 Uiso 1 1 calc R
H39B H 0.3765 0.0733 0.8071 0.140 Uiso 1 1 calc R
H39C H 0.3723 0.0197 0.8603 0.140 Uiso 1 1 calc R
C40 C 0.5228(4) -0.0158(3) 0.8584(3) 0.123(3) Uani 1 1 d .
H40A H 0.5750 -0.0067 0.8693 0.185 Uiso 1 1 calc R
H40B H 0.5213 -0.0457 0.8233 0.185 Uiso 1 1 calc R
H40C H 0.4973 -0.0352 0.8939 0.185 Uiso 1 1 calc R
B1 B 0.8439(3) 0.1092(3) 0.8452(3) 0.0670(18) Uani 1 1 d .
H1 H 0.9051 0.1053 0.8338 0.080 Uiso 1 1 calc R
B3 B 0.7461(3) 0.0796(3) 0.8116(2) 0.0551(15) Uani 1 1 d .
H3 H 0.7228 0.0404 0.7813 0.066 Uiso 1 1 calc R
B4 B 0.7721(3) 0.1609(3) 0.8013(3) 0.0586(16) Uani 1 1 d .
H4 H 0.7812 0.1757 0.7519 0.070 Uiso 1 1 calc R
B5 B 0.8301(3) 0.2007(3) 0.8561(3) 0.0723(18) Uani 1 1 d .
H5 H 0.8678 0.2390 0.8366 0.087 Uiso 1 1 calc R
B6 B 0.8663(3) 0.1557(4) 0.9197(3) 0.080(2) Uani 1 1 d .
H6 H 0.9290 0.1573 0.9178 0.096 Uiso 1 1 calc R
B7 B 0.8385(3) 0.0741(4) 0.9268(3) 0.079(2) Uani 1 1 d .
H7 H 0.8800 0.0389 0.9465 0.095 Uiso 1 1 calc R
B9 B 0.6788(3) 0.1461(3) 0.8284(2) 0.0513(15) Uani 1 1 d .
B10 B 0.7301(3) 0.2095(3) 0.8622(3) 0.0700(18) Uani 1 1 d .
H10 H 0.6987 0.2557 0.8543 0.084 Uiso 1 1 calc R
B11 B 0.7866(4) 0.2086(4) 0.9310(3) 0.088(2) Uani 1 1 d .
H11 H 0.7886 0.2539 0.9596 0.106 Uiso 1 1 calc R
B12 B 0.7923(3) 0.1352(4) 0.9717(3) 0.092(3) Uani 1 1 d .
H12 H 0.7980 0.1371 1.0235 0.111 Uiso 1 1 calc R
B13 B 0.7029(3) 0.1539(4) 0.9264(3) 0.075(2) Uani 1 1 d .
H13 H 0.6467 0.1532 0.9497 0.090 Uiso 1 1 calc R
H9 H 0.672(2) 0.086(2) 0.8398(19) 0.080(14) Uiso 1 1 d .

loop_
_atom_site_aniso_label
_atom_site_aniso_U_11
_atom_site_aniso_U_22
_atom_site_aniso_U_33
_atom_site_aniso_U_23
_atom_site_aniso_U_13
_atom_site_aniso_U_12
N1 0.039(2) 0.051(3) 0.045(2) 0.0011(18) 0.0044(17) 0.0042(18)
N2 0.035(2) 0.056(3) 0.049(2) -0.0010(19) 0.0044(18) 0.0009(18)
C2 0.052(3) 0.083(4) 0.053(3) 0.006(3) -0.005(2) 0.011(3)
C8 0.049(3) 0.114(5) 0.048(3) 0.013(3) 0.003(2) 0.010(3)
C11 0.090(4) 0.102(5) 0.087(4) 0.026(4) -0.009(3) 0.014(4)
C12 0.097(5) 0.141(7) 0.114(5) 0.057(5) -0.003(4) 0.014(5)
C13 0.080(4) 0.147(6) 0.068(4) 0.035(4) 0.007(3) 0.016(4)
C14 0.037(3) 0.045(3) 0.049(3) -0.004(2) 0.006(2) -0.002(2)
C15 0.042(3) 0.078(4) 0.054(3) 0.009(3) -0.002(2) 0.013(3)
C16 0.039(3) 0.069(4) 0.061(3) 0.006(3) -0.001(3) 0.011(2)
C17 0.041(3) 0.057(3) 0.048(3) 0.010(3) 0.005(2) 0.006(3)
C18 0.064(3) 0.063(4) 0.066(3) 0.012(3) 0.013(3) 0.003(3)
C19 0.082(4) 0.091(5) 0.096(5) 0.037(4) 0.030(4) 0.005(4)
C20 0.085(5) 0.121(6) 0.078(4) 0.020(4) 0.030(3) 0.027(5)
C21 0.093(5) 0.103(5) 0.057(3) -0.006(3) 0.016(3) 0.034(4)
C22 0.058(3) 0.062(4) 0.053(3) -0.003(3) 0.002(2) 0.017(3)
C23 0.081(4) 0.063(4) 0.070(3) -0.015(3) -0.001(3) 0.011(3)
C24 0.078(4) 0.109(6) 0.150(6) -0.013(4) -0.032(4) 0.007(4)
C25 0.118(5) 0.074(5) 0.133(5) -0.019(4) -0.034(4) 0.014(4)
C26 0.105(5) 0.061(4) 0.122(5) 0.006(4) 0.033(4) -0.015(4)
C27 0.192(9) 0.100(6) 0.221(9) 0.049(6) 0.010(7) 0.058(6)
C28 0.157(7) 0.085(5) 0.186(8) -0.015(5) 0.022(6) -0.046(5)
C29 0.029(2) 0.072(4) 0.047(3) 0.000(3) 0.003(2) 0.005(2)
C30 0.048(3) 0.069(4) 0.063(3) 0.008(3) 0.004(2) -0.001(3)
C31 0.072(4) 0.093(5) 0.069(4) 0.020(4) 0.003(3) -0.012(3)
C32 0.075(4) 0.125(6) 0.055(4) 0.014(4) 0.009(3) -0.002(4)
C33 0.065(4) 0.113(5) 0.060(4) -0.010(4) 0.010(3) 0.003(4)
C34 0.039(3) 0.080(4) 0.055(3) -0.005(3) 0.008(2) -0.002(3)
C35 0.062(4) 0.081(4) 0.080(4) -0.020(3) 0.020(3) -0.001(3)
C36 0.108(5) 0.086(5) 0.152(6) -0.003(4) 0.016(4) 0.021(4)
C37 0.106(5) 0.114(6) 0.125(5) -0.054(5) 0.008(4) -0.019(4)
C38 0.068(4) 0.062(4) 0.080(4) 0.011(3) 0.004(3) -0.009(3)
C39 0.083(4) 0.095(5) 0.103(4) 0.001(4) -0.019(3) -0.014(4)
C40 0.102(5) 0.084(5) 0.184(7) -0.011(5) -0.041(5) 0.011(4)
B1 0.037(3) 0.109(5) 0.055(3) -0.005(3) -0.002(3) 0.001(3)
B3 0.043(3) 0.071(4) 0.051(3) -0.004(3) -0.005(3) 0.001(3)
B4 0.038(3) 0.081(5) 0.056(3) -0.007(3) 0.005(3) 0.005(3)
B5 0.049(4) 0.087(5) 0.081(4) -0.021(4) 0.005(3) -0.007(3)
B6 0.046(4) 0.128(7) 0.066(4) -0.029(4) -0.002(3) 0.010(4)
B7 0.045(4) 0.137(7) 0.055(4) -0.005(4) -0.002(3) 0.013(4)
B9 0.045(3) 0.060(4) 0.049(3) -0.001(3) 0.006(3) 0.000(3)
B10 0.048(4) 0.082(5) 0.080(4) -0.019(4) 0.002(3) 0.001(3)
B11 0.065(4) 0.116(6) 0.084(5) -0.047(5) -0.009(4) 0.004(4)
B12 0.049(4) 0.172(8) 0.056(4) -0.032(5) -0.008(3) 0.016(5)
B13 0.043(4) 0.128(6) 0.054(4) -0.013(4) 0.004(3) 0.003(4)

loop_
_atom_type_symbol
_atom_type_description
_atom_type_scat_dispersion_real
_atom_type_scat_dispersion_imag
_atom_type_scat_source
C C 0.0033 0.0016 'International Tables Vol C Tables 4.2.6.8 and 6.1.1.4'
H H 0.0000 0.0000 'International Tables Vol C Tables 4.2.6.8 and 6.1.1.4'
B B 0.0013 0.0007 'International Tables Vol C Tables 4.2.6.8 and 6.1.1.4'
N N 0.0061 0.0033 'International Tables Vol C Tables 4.2.6.8 and 6.1.1.4'

loop_
_geom_angle_atom_site_label_1
_geom_angle_atom_site_label_2
_geom_angle_atom_site_label_3
_geom_angle
C14 N1 C15 110.1(3)
C14 N1 C17 126.9(3)
C15 N1 C17 123.0(3)
C14 N2 C16 110.7(3)
C14 N2 C29 126.0(3)
C16 N2 C29 122.9(3)
C11 C2 C8 108.6(4)
C11 C2 B3 117.4(4)
C8 C2 B3 113.9(4)
C11 C2 B7 108.1(4)
C8 C2 B7 65.7(3)
B3 C2 B7 130.2(5)
C11 C2 B1 137.5(4)
C8 C2 B1 105.2(4)
B3 C2 B1 68.7(3)
B7 C2 B1 64.3(3)
C13 C8 C2 105.4(5)
C13 C8 B12 122.3(5)
C2 C8 B12 116.9(4)
C13 C8 B13 124.7(4)
C2 C8 B13 116.1(4)
B12 C8 B13 68.5(4)
C13 C8 B7 116.5(5)
C2 C8 B7 60.3(3)
B12 C8 B7 62.4(4)
B13 C8 B7 115.2(5)
C2 C11 C12 105.6(5)
C11 C12 C13 106.1(5)
C8 C13 C12 105.7(5)
N2 C14 N1 104.5(3)
N2 C14 B9 125.2(4)
N1 C14 B9 130.3(4)
C16 C15 N1 107.7(4)
C15 C16 N2 107.0(4)
C18 C17 C22 124.3(4)
C18 C17 N1 117.5(4)
C22 C17 N1 118.2(4)
C17 C18 C19 116.5(5)
C17 C18 C26 123.3(5)
C19 C18 C26 120.2(5)
C20 C19 C18 120.9(6)
C19 C20 C21 121.7(6)
C20 C21 C22 120.6(6)
C17 C22 C21 115.9(5)
C17 C22 C23 123.5(4)
C21 C22 C23 120.5(5)
C22 C23 C25 114.1(5)
C22 C23 C24 110.5(5)
C25 C23 C24 108.5(5)
C18 C26 C28 112.7(5)
C18 C26 C27 109.9(6)
C28 C26 C27 111.5(6)
C30 C29 C34 125.1(4)
C30 C29 N2 116.4(4)
C34 C29 N2 118.4(4)
C29 C30 C31 116.4(5)
C29 C30 C38 123.3(4)
C31 C30 C38 120.3(5)
C32 C31 C30 120.0(5)
C33 C32 C31 122.2(5)
C32 C33 C34 120.8(5)
C29 C34 C33 115.4(5)
C29 C34 C35 123.4(4)
C33 C34 C35 121.2(5)
C34 C35 C36 110.8(5)
C34 C35 C37 113.2(5)
C36 C35 C37 110.3(5)
C40 C38 C30 114.4(5)
C40 C38 C39 110.0(5)
C30 C38 C39 110.1(4)
C2 B1 B7 52.7(3)
C2 B1 B4 96.3(3)
B7 B1 B4 129.3(4)
C2 B1 B5 122.6(4)
B7 B1 B5 104.7(4)
B4 B1 B5 55.0(3)
C2 B1 B3 48.9(3)
B7 B1 B3 100.1(4)
B4 B1 B3 53.5(3)
B5 B1 B3 103.6(4)
C2 B3 B4 114.7(4)
C2 B3 B9 110.2(4)
B4 B3 B9 59.3(3)
C2 B3 B1 62.3(3)
B4 B3 B1 61.3(3)
B9 B3 B1 105.6(4)
B3 B4 B5 120.9(4)
B3 B4 B9 63.2(3)
B5 B4 B9 113.9(4)
B3 B4 B10 109.2(4)
B5 B4 B10 60.1(3)
B9 B4 B10 58.3(3)
B3 B4 B1 65.2(3)
B5 B4 B1 62.6(3)
B9 B4 B1 111.4(4)
B10 B4 B1 103.2(4)
B4 B5 B6 118.9(5)
B4 B5 B10 61.0(3)
B6 B5 B10 110.9(4)
B4 B5 B11 112.9(4)
B6 B5 B11 60.8(4)
B10 B5 B11 59.9(3)
B4 B5 B1 62.4(3)
B6 B5 B1 62.2(3)
B10 B5 B1 103.6(4)
B11 B5 B1 104.7(5)
B7 B6 B5 117.8(4)
B7 B6 B12 60.8(4)
B5 B6 B12 109.9(4)
B7 B6 B11 110.2(5)
B5 B6 B11 60.2(4)
B12 B6 B11 58.4(4)
C2 B7 B6 116.3(5)
C2 B7 C8 54.1(3)
B6 B7 C8 103.7(5)
C2 B7 B12 106.1(4)
B6 B7 B12 60.2(4)
C8 B7 B12 56.7(3)
C2 B7 B1 63.0(3)
B6 B7 B1 62.7(3)
C8 B7 B1 97.0(4)
B12 B7 B1 104.7(5)
C14 B9 B10 115.2(4)
C14 B9 B4 121.9(4)
B10 B9 B4 61.5(3)
C14 B9 B3 128.8(4)
B10 B9 B3 107.1(4)
B4 B9 B3 57.5(3)
C14 B9 B13 130.6(4)
B10 B9 B13 55.6(3)
B4 B9 B13 96.9(3)
B3 B9 B13 96.7(3)
B9 B10 B11 128.9(5)
B9 B10 B5 114.3(4)
B11 B10 B5 60.1(3)
B9 B10 B4 60.2(3)
B11 B10 B4 111.2(4)
B5 B10 B4 58.8(3)
B9 B10 B13 73.3(4)
B11 B10 B13 61.6(4)
B5 B10 B13 104.5(4)
B4 B10 B13 107.7(5)
B12 B11 B10 117.1(5)
B12 B11 B5 110.3(5)
B10 B11 B5 60.0(3)
B12 B11 B6 60.0(4)
B10 B11 B6 109.6(4)
B5 B11 B6 59.1(3)
B12 B11 B13 63.4(4)
B10 B11 B13 61.0(3)
B5 B11 B13 104.0(4)
B6 B11 B13 104.7(5)
C8 B12 B11 109.3(4)
C8 B12 B6 106.0(4)
B11 B12 B6 61.5(4)
C8 B12 B7 60.9(4)
B11 B12 B7 111.4(5)
B6 B12 B7 59.1(3)
C8 B12 B13 55.9(3)
B11 B12 B13 61.4(4)
B6 B12 B13 104.4(4)
B7 B12 B13 104.5(4)
C8 B13 B10 122.8(4)
C8 B13 B11 103.5(4)
B10 B13 B11 57.4(3)
C8 B13 B12 55.5(3)
B10 B13 B12 106.7(4)
B11 B13 B12 55.2(4)
C8 B13 B9 96.6(4)
B10 B13 B9 51.0(3)
B11 B13 B9 104.8(4)
B12 B13 B9 130.6(4)

loop_
_geom_bond_atom_site_label_1
_geom_bond_atom_site_label_2
_geom_bond_distance
N1 C14 1.365(5)
N1 C15 1.368(5)
N1 C17 1.460(5)
N2 C14 1.348(5)
N2 C16 1.374(5)
N2 C29 1.460(5)
C2 C11 1.526(7)
C2 C8 1.540(6)
C2 B3 1.577(7)
C2 B7 1.652(7)
C2 B1 1.852(8)
C8 C13 1.527(7)
C8 B12 1.660(8)
C8 B13 1.668(8)
C8 B7 1.734(7)
C11 C12 1.531(7)
C12 C13 1.532(8)
C14 B9 1.605(6)
C15 C16 1.329(5)
C17 C18 1.377(6)
C17 C22 1.391(6)
C18 C19 1.399(7)
C18 C26 1.500(7)
C19 C20 1.341(8)
C20 C21 1.371(8)
C21 C22 1.396(7)
C22 C23 1.505(7)
C23 C25 1.515(7)
C23 C24 1.534(7)
C26 C28 1.526(8)
C26 C27 1.549(9)
C29 C30 1.383(6)
C29 C34 1.396(6)
C30 C31 1.404(6)
C30 C38 1.509(7)
C31 C32 1.374(7)
C32 C33 1.358(7)
C33 C34 1.409(6)
C34 C35 1.495(7)
C35 C36 1.532(7)
C35 C37 1.538(7)
C38 C40 1.506(7)
C38 C39 1.538(7)
B1 B7 1.872(8)
B1 B4 1.882(8)
B1 B5 1.886(9)
B1 B3 1.948(8)
B3 B4 1.725(8)
B3 B9 1.825(8)
B4 B5 1.740(8)
B4 B9 1.757(7)
B4 B10 1.780(8)
B5 B6 1.746(9)
B5 B10 1.764(8)
B5 B11 1.766(8)
B6 B7 1.731(9)
B6 B12 1.750(9)
B6 B11 1.776(9)
B7 B12 1.760(9)
B9 B10 1.724(8)
B9 B13 2.124(7)
B10 B11 1.761(9)
B10 B13 1.830(9)
B11 B12 1.722(10)
B11 B13 1.840(9)
B12 B13 1.874(8)
